data_7154522
loop_
_publ_author_name
'Jimenez-Aleman, Guillermo H'
'Machado, Ricardo A. R.'
'G\"orls, Helmar'
'Baldwin, Ian T.'
'Boland, Wilhelm'

_publ_section_title
;
 Synthesis, structural characterization and biological activity of two
 diastereomeric JA-Ile macrolactones.
;
_journal_issue 21
_journal_name_full 'Organic &amp; biomolecular chemistry'
_journal_page_first 5885
_journal_page_last 5893
_journal_paper_doi 10.1039/c5ob00362h
_journal_volume 13
_journal_year 2015
_chemical_absolute_configuration ad
_chemical_formula_moiety 'C18 H27 N O4'
_chemical_formula_sum 'C18 H27 N O4'
_chemical_formula_weight 321.41
_space_group_IT_number 19
_symmetry_cell_setting orthorhombic
_symmetry_space_group_name_Hall 'P 2ac 2ab'
_symmetry_space_group_name_H-M 'P 21 21 21'
_atom_sites_solution_hydrogens difmap
_atom_sites_solution_primary direct
_atom_sites_solution_secondary difmap
_audit_creation_method SHELXL-97
_audit_update_record
;
2014-12-17 deposited with the CCDC.
2015-03-17 downloaded from the CCDC.
;
_cell_angle_alpha 90.00
_cell_angle_beta 90.00
_cell_angle_gamma 90.00
_cell_formula_units_Z 4
_cell_length_a 5.7917(3)
_cell_length_b 15.4852(7)
_cell_length_c 18.6976(9)
_cell_measurement_temperature 133(2)
_cell_volume 1676.91(14)
_computing_cell_refinement DENZO
_computing_data_collection COLLECT
_computing_data_reduction DENZO
_computing_molecular_graphics SHELXTL/PC
_computing_publication_material SHELXL-97
_computing_structure_refinement 'SHELXL-97 (Sheldrick, 2008)'
_computing_structure_solution 'SHELXS-97 (Sheldrick, 2008)'
_diffrn_ambient_temperature 133(2)
_diffrn_measured_fraction_theta_full 0.997
_diffrn_measured_fraction_theta_max 0.890
_diffrn_measurement_device_type KappaCCD
_diffrn_measurement_method 'phi- + omega-scan'
_diffrn_radiation_monochromator graphite
_diffrn_radiation_source 'fine-focus sealed tube'
_diffrn_radiation_type MoK\a
_diffrn_radiation_wavelength 0.71073
_diffrn_reflns_av_R_equivalents 0.0326
_diffrn_reflns_av_sigmaI/netI 0.0197
_diffrn_reflns_limit_h_max 7
_diffrn_reflns_limit_h_min -5
_diffrn_reflns_limit_k_max 19
_diffrn_reflns_limit_k_min -18
_diffrn_reflns_limit_l_max 24
_diffrn_reflns_limit_l_min -23
_diffrn_reflns_number 27196
_diffrn_reflns_theta_full 25.00
_diffrn_reflns_theta_max 27.52
_diffrn_reflns_theta_min 2.85
_exptl_absorpt_coefficient_mu 0.089
_exptl_absorpt_correction_type none
_exptl_crystal_colour colourless
_exptl_crystal_density_diffrn 1.273
_exptl_crystal_density_method 'not measured'
_exptl_crystal_description prism
_exptl_crystal_F_000 696
_exptl_crystal_size_max 0.06
_exptl_crystal_size_mid 0.06
_exptl_crystal_size_min 0.04
_refine_diff_density_max 0.219
_refine_diff_density_min -0.190
_refine_diff_density_rms 0.041
_refine_ls_abs_structure_details
;
 Flack x determined using 1330 quotients [(I+)-(I-)]/[(I+)+(I-)]
 (Parsons, Flack and Wagner, Acta Cryst. B69 (2013) 249-259).
;
_refine_ls_abs_structure_Flack -0.1(2)
_refine_ls_extinction_method none
_refine_ls_goodness_of_fit_ref 1.031
_refine_ls_hydrogen_treatment refall
_refine_ls_matrix_type full
_refine_ls_number_parameters 316
_refine_ls_number_reflns 3401
_refine_ls_number_restraints 0
_refine_ls_restrained_S_all 1.031
_refine_ls_R_factor_all 0.0309
_refine_ls_R_factor_gt 0.0296
_refine_ls_shift/su_max 0.000
_refine_ls_shift/su_mean 0.000
_refine_ls_structure_factor_coef Fsqd
_refine_ls_weighting_details 'calc w=1/[\s^2^(Fo^2^)+(0.0497P)^2^+0.2791P] where P=(Fo^2^+2Fc^2^)/3'
_refine_ls_weighting_scheme calc
_refine_ls_wR_factor_gt 0.0749
_refine_ls_wR_factor_ref 0.0759
_reflns_number_gt 3299
_reflns_number_total 3401
_reflns_threshold_expression >2sigma(I)
_cod_data_source_file c5ob00362h2.cif
_cod_data_source_block FO5152
_cod_database_code 7154522

loop_
_symmetry_equiv_pos_as_xyz
'x, y, z'
'-x+1/2, -y, z+1/2'
'-x, y+1/2, -z+1/2'
'x+1/2, -y+1/2, -z'

loop_
_atom_site_label
_atom_site_type_symbol
_atom_site_fract_x
_atom_site_fract_y
_atom_site_fract_z
_atom_site_U_iso_or_equiv
_atom_site_adp_type
_atom_site_occupancy
_atom_site_symmetry_multiplicity
_atom_site_calc_flag
O1 O 0.01526(16) 0.76746(6) 0.21536(5) 0.0203(2) Uani 1 1 d
O2 O 0.01985(16) 0.54475(6) 0.22259(4) 0.01485(19) Uani 1 1 d
O3 O 0.62118(17) 0.69544(6) 0.47393(5) 0.0194(2) Uani 1 1 d
O4 O -0.31406(16) 0.58808(6) 0.17284(5) 0.0195(2) Uani 1 1 d
N1 N 0.24266(19) 0.67710(7) 0.15303(6) 0.0124(2) Uani 1 1 d
H1N1 H 0.379(3) 0.6537(10) 0.1507(8) 0.015(4) Uiso 1 1 d
C1 C 0.2097(2) 0.74214(8) 0.19980(6) 0.0118(2) Uani 1 1 d
C2 C 0.4261(2) 0.78419(8) 0.22949(6) 0.0134(3) Uani 1 1 d
H2A H 0.424(3) 0.8428(9) 0.2094(7) 0.010(3) Uiso 1 1 d
H2B H 0.562(3) 0.7566(10) 0.2128(8) 0.015(4) Uiso 1 1 d
C3 C 0.4290(2) 0.78894(8) 0.31125(6) 0.0124(3) Uani 1 1 d
H3 H 0.276(3) 0.7978(9) 0.3281(8) 0.010(3) Uiso 1 1 d
C4 C 0.5840(2) 0.86137(8) 0.34049(7) 0.0161(3) Uani 1 1 d
H4A H 0.729(3) 0.8592(9) 0.3155(8) 0.014(3) Uiso 1 1 d
H4B H 0.521(3) 0.9170(10) 0.3341(7) 0.012(3) Uiso 1 1 d
C5 C 0.6152(3) 0.83788(8) 0.41958(7) 0.0192(3) Uani 1 1 d
H5A H 0.495(3) 0.8607(11) 0.4481(9) 0.024(4) Uiso 1 1 d
H5B H 0.757(3) 0.8586(11) 0.4428(9) 0.027(4) Uiso 1 1 d
C6 C 0.5943(2) 0.74061(8) 0.42184(6) 0.0148(3) Uani 1 1 d
C7 C 0.5315(2) 0.70841(8) 0.34738(6) 0.0132(3) Uani 1 1 d
H7 H 0.685(3) 0.6982(10) 0.3234(8) 0.020(4) Uiso 1 1 d
C8 C 0.3956(2) 0.62420(8) 0.34607(6) 0.0143(2) Uani 1 1 d
H8A H 0.377(3) 0.6067(9) 0.2975(8) 0.014(3) Uiso 1 1 d
H8B H 0.497(3) 0.5789(10) 0.3697(7) 0.013(3) Uiso 1 1 d
C9 C 0.1667(2) 0.62794(8) 0.38416(6) 0.0142(3) Uani 1 1 d
H9 H 0.143(3) 0.6760(9) 0.4133(8) 0.011(3) Uiso 1 1 d
C10 C 0.0088(2) 0.56569(8) 0.38280(6) 0.0152(3) Uani 1 1 d
H10 H -0.132(3) 0.5723(10) 0.4112(8) 0.020(4) Uiso 1 1 d
C11 C 0.0278(2) 0.48321(8) 0.34053(7) 0.0160(3) Uani 1 1 d
H11A H -0.031(3) 0.4355(11) 0.3670(8) 0.021(4) Uiso 1 1 d
H11B H 0.192(3) 0.4698(10) 0.3315(8) 0.020(4) Uiso 1 1 d
C12 C -0.1029(2) 0.48608(8) 0.27044(7) 0.0166(3) Uani 1 1 d
H12A H -0.266(3) 0.5074(10) 0.2756(7) 0.014(3) Uiso 1 1 d
H12B H -0.096(3) 0.4293(9) 0.2476(7) 0.009(3) Uiso 1 1 d
C13 C -0.1058(2) 0.58872(8) 0.17539(6) 0.0132(3) Uani 1 1 d
C14 C 0.0470(2) 0.63331(8) 0.12086(6) 0.0120(2) Uani 1 1 d
H14 H -0.048(3) 0.6766(10) 0.0979(8) 0.015(4) Uiso 1 1 d
C15 C 0.1330(2) 0.56535(8) 0.06653(6) 0.0140(3) Uani 1 1 d
H15 H 0.236(3) 0.5272(9) 0.0939(8) 0.017(4) Uiso 1 1 d
C16 C -0.0658(3) 0.51012(9) 0.03811(8) 0.0217(3) Uani 1 1 d
H16A H -0.128(3) 0.4736(10) 0.0777(9) 0.025(4) Uiso 1 1 d
H16B H -0.195(3) 0.5455(12) 0.0189(10) 0.034(5) Uiso 1 1 d
H16C H -0.014(3) 0.4717(10) 0.0016(8) 0.024(4) Uiso 1 1 d
C17 C 0.2705(3) 0.60666(9) 0.00569(7) 0.0198(3) Uani 1 1 d
H17A H 0.405(3) 0.6378(11) 0.0243(9) 0.027(4) Uiso 1 1 d
H17B H 0.323(3) 0.5607(10) -0.0251(9) 0.022(4) Uiso 1 1 d
C18 C 0.1369(4) 0.66823(12) -0.04177(9) 0.0356(4) Uani 1 1 d
H18A H 0.091(4) 0.7186(12) -0.0149(11) 0.044(5) Uiso 1 1 d
H18B H 0.232(4) 0.6890(12) -0.0818(10) 0.037(5) Uiso 1 1 d
H18C H -0.006(4) 0.6403(13) -0.0587(10) 0.042(5) Uiso 1 1 d

loop_
_atom_site_aniso_label
_atom_site_aniso_U_11
_atom_site_aniso_U_22
_atom_site_aniso_U_33
_atom_site_aniso_U_23
_atom_site_aniso_U_13
_atom_site_aniso_U_12
O1 0.0131(5) 0.0218(5) 0.0260(5) -0.0095(4) -0.0016(4) 0.0030(4)
O2 0.0120(4) 0.0180(4) 0.0146(4) 0.0035(3) -0.0008(4) -0.0009(4)
O3 0.0202(5) 0.0206(5) 0.0174(4) 0.0034(4) -0.0032(4) -0.0014(4)
O4 0.0105(5) 0.0223(5) 0.0257(5) 0.0017(4) -0.0011(4) 0.0015(4)
N1 0.0088(5) 0.0130(5) 0.0155(5) -0.0012(4) -0.0010(4) 0.0020(4)
C1 0.0124(6) 0.0109(5) 0.0122(5) 0.0013(4) -0.0009(5) 0.0001(5)
C2 0.0136(6) 0.0129(6) 0.0136(5) -0.0003(5) -0.0005(5) -0.0009(5)
C3 0.0103(6) 0.0128(6) 0.0141(6) -0.0010(4) 0.0001(5) -0.0003(5)
C4 0.0185(7) 0.0130(6) 0.0168(6) -0.0008(5) -0.0032(5) -0.0034(5)
C5 0.0242(7) 0.0174(6) 0.0161(6) -0.0027(5) -0.0047(6) -0.0020(6)
C6 0.0088(6) 0.0188(6) 0.0168(6) -0.0008(5) 0.0003(5) -0.0012(5)
C7 0.0108(6) 0.0131(6) 0.0156(6) 0.0003(4) 0.0003(5) -0.0005(5)
C8 0.0152(6) 0.0128(6) 0.0148(5) -0.0016(5) -0.0006(5) -0.0007(5)
C9 0.0154(7) 0.0147(6) 0.0126(5) 0.0000(5) -0.0013(5) 0.0018(5)
C10 0.0145(6) 0.0188(6) 0.0122(5) 0.0032(4) -0.0001(5) 0.0001(5)
C11 0.0160(7) 0.0149(6) 0.0170(6) 0.0035(5) -0.0022(5) -0.0027(5)
C12 0.0174(7) 0.0161(6) 0.0162(6) 0.0019(5) 0.0006(5) -0.0041(5)
C13 0.0154(7) 0.0117(6) 0.0126(5) -0.0043(4) -0.0017(5) 0.0017(5)
C14 0.0120(6) 0.0105(5) 0.0134(5) -0.0016(4) -0.0033(5) 0.0015(5)
C15 0.0163(7) 0.0131(6) 0.0126(5) -0.0023(4) -0.0014(5) 0.0035(5)
C16 0.0243(8) 0.0196(7) 0.0213(6) -0.0076(6) -0.0023(6) -0.0033(6)
C17 0.0247(8) 0.0196(6) 0.0151(6) -0.0045(5) 0.0039(5) 0.0007(6)
C18 0.0485(11) 0.0368(9) 0.0217(7) 0.0124(7) 0.0049(8) 0.0052(9)

loop_
_atom_type_symbol
_atom_type_description
_atom_type_scat_dispersion_real
_atom_type_scat_dispersion_imag
_atom_type_scat_source
C C 0.0033 0.0016 'International Tables Vol C Tables 4.2.6.8 and 6.1.1.4'
H H 0.0000 0.0000 'International Tables Vol C Tables 4.2.6.8 and 6.1.1.4'
N N 0.0061 0.0033 'International Tables Vol C Tables 4.2.6.8 and 6.1.1.4'
O O 0.0106 0.0060 'International Tables Vol C Tables 4.2.6.8 and 6.1.1.4'

loop_
_geom_angle_atom_site_label_1
_geom_angle_atom_site_label_2
_geom_angle_atom_site_label_3
_geom_angle
C13 O2 C12 117.28(10)
C1 N1 C14 120.50(10)
C1 N1 H1N1 118.2(10)
C14 N1 H1N1 119.5(10)
O1 C1 N1 121.51(11)
O1 C1 C2 122.28(11)
N1 C1 C2 116.17(11)
C1 C2 C3 113.27(10)
C1 C2 H2A 104.2(9)
C3 C2 H2A 109.7(8)
C1 C2 H2B 111.8(9)
C3 C2 H2B 110.0(9)
H2A C2 H2B 107.6(13)
C2 C3 C7 113.85(10)
C2 C3 C4 113.37(10)
C7 C3 C4 102.13(10)
C2 C3 H3 109.2(9)
C7 C3 H3 109.3(9)
C4 C3 H3 108.7(9)
C5 C4 C3 103.80(10)
C5 C4 H4A 110.9(9)
C3 C4 H4A 108.2(9)
C5 C4 H4B 112.6(9)
C3 C4 H4B 113.4(9)
H4A C4 H4B 107.9(13)
C6 C5 C4 104.71(10)
C6 C5 H5A 107.3(10)
C4 C5 H5A 111.6(10)
C6 C5 H5B 112.3(10)
C4 C5 H5B 116.5(10)
H5A C5 H5B 104.2(13)
O3 C6 C5 126.06(11)
O3 C6 C7 125.29(11)
C5 C6 C7 108.65(10)
C8 C7 C6 114.74(10)
C8 C7 C3 119.20(11)
C6 C7 C3 103.21(9)
C8 C7 H7 108.3(9)
C6 C7 H7 104.3(9)
C3 C7 H7 105.8(9)
C9 C8 C7 114.47(11)
C9 C8 H8A 111.1(10)
C7 C8 H8A 108.5(9)
C9 C8 H8B 109.2(8)
C7 C8 H8B 106.6(8)
H8A C8 H8B 106.5(12)
C10 C9 C8 124.66(12)
C10 C9 H9 119.2(9)
C8 C9 H9 116.0(9)
C9 C10 C11 125.11(12)
C9 C10 H10 119.2(9)
C11 C10 H10 115.7(9)
C10 C11 C12 113.15(11)
C10 C11 H11A 111.1(9)
C12 C11 H11A 107.0(10)
C10 C11 H11B 109.8(9)
C12 C11 H11B 109.8(9)
H11A C11 H11B 105.6(14)
O2 C12 C11 107.79(11)
O2 C12 H12A 108.1(9)
C11 C12 H12A 113.4(8)
O2 C12 H12B 105.8(8)
C11 C12 H12B 109.4(8)
H12A C12 H12B 111.9(13)
O4 C13 O2 124.64(12)
O4 C13 C14 124.08(11)
O2 C13 C14 111.06(11)
N1 C14 C13 112.94(9)
N1 C14 C15 109.81(10)
C13 C14 C15 108.68(10)
N1 C14 H14 107.7(9)
C13 C14 H14 106.4(9)
C15 C14 H14 111.3(8)
C17 C15 C16 111.58(11)
C17 C15 C14 111.85(10)
C16 C15 C14 111.48(11)
C17 C15 H15 108.7(9)
C16 C15 H15 107.6(9)
C14 C15 H15 105.2(9)
C15 C16 H16A 109.2(10)
C15 C16 H16B 112.5(10)
H16A C16 H16B 108.1(15)
C15 C16 H16C 111.1(10)
H16A C16 H16C 106.9(13)
H16B C16 H16C 108.8(14)
C18 C17 C15 115.65(13)
C18 C17 H17A 107.7(10)
C15 C17 H17A 110.8(10)
C18 C17 H17B 106.0(10)
C15 C17 H17B 107.4(9)
H17A C17 H17B 109.0(14)
C17 C18 H18A 110.1(12)
C17 C18 H18B 111.3(12)
H18A C18 H18B 106.8(16)
C17 C18 H18C 109.9(12)
H18A C18 H18C 106.8(17)
H18B C18 H18C 111.8(16)

loop_
_geom_bond_atom_site_label_1
_geom_bond_atom_site_label_2
_geom_bond_distance
O1 C1 1.2273(16)
O2 C13 1.3313(15)
O2 C12 1.4598(15)
O3 C6 1.2091(15)
O4 C13 1.2069(17)
N1 C1 1.3474(16)
N1 C14 1.4513(15)
N1 H1N1 0.869(17)
C1 C2 1.5177(17)
C2 C3 1.5306(16)
C2 H2A 0.982(14)
C2 H2B 0.948(17)
C3 C7 1.5373(17)
C3 C4 1.5372(17)
C3 H3 0.949(16)
C4 C5 1.5336(17)
C4 H4A 0.962(17)
C4 H4B 0.943(16)
C5 C6 1.5118(18)
C5 H5A 0.945(18)
C5 H5B 0.985(19)
C6 C7 1.5228(16)
C7 C8 1.5232(17)
C7 H7 1.009(17)
C8 C9 1.5060(18)
C8 H8A 0.953(15)
C8 H8B 1.014(15)
C9 C10 1.3289(19)
C9 H9 0.933(15)
C10 C11 1.5060(18)
C10 H10 0.977(17)
C11 C12 1.5138(18)
C11 H11A 0.952(16)
C11 H11B 0.986(18)
C12 H12A 1.007(17)
C12 H12B 0.978(14)
C13 C14 1.5165(17)
C14 C15 1.5453(16)
C14 H14 0.966(16)
C15 C17 1.5289(18)
C15 C16 1.5297(18)
C15 H15 0.985(16)
C16 H16A 0.998(17)
C16 H16B 0.99(2)
C16 H16C 0.953(17)
C17 C18 1.515(2)
C17 H17A 0.980(19)
C17 H17B 0.964(17)
C18 H18A 0.965(19)
C18 H18B 0.99(2)
C18 H18C 0.99(2)

loop_
_geom_hbond_atom_site_label_D
_geom_hbond_atom_site_label_H
_geom_hbond_atom_site_label_A
_geom_hbond_distance_DH
_geom_hbond_distance_HA
_geom_hbond_distance_DA
_geom_hbond_angle_DHA
_geom_hbond_site_symmetry_A
N1 H1N1 O4 0.869(17) 2.090(17) 2.9374(14) 164.9(14) 1_655
